data_7719649
loop_
_publ_author_name
'Seifert, Fabian'
'Piesik, Dirk F.-J.'
'Portwich, Flavio L.'
'Kowalke, Janine'
'Seifert, Andreas'
'Matsidik, Rukiya'
'G&#xf6;rls, Helmar'
'Sommer, Michael'
'Harder, Sjoerd'
'Kretschmer, Robert'

_publ_section_title
;
 Mono- and dinuclear &#x3b2;-oxo-&#x3b4;-diiminate (BODDI) based catalysts
 for the ring-opening polymerization of L-lactide.
;
_journal_issue 42
_journal_name_full 'Dalton transactions (Cambridge, England : 2003)'
_journal_page_first 15780
_journal_page_last 15794
_journal_paper_doi 10.1039/d5dt01934f
_journal_volume 54
_journal_year 2025
_chemical_formula_moiety 'C45 H77 Ca N3 O3 Si2 [+ solvent]'
_chemical_formula_sum 'C45 H77 Ca N3 O3 Si2'
_chemical_formula_weight 804.35
_space_group_crystal_system triclinic
_space_group_IT_number 2
_space_group_name_Hall '-P 1'
_space_group_name_H-M_alt 'P -1'
_atom_sites_solution_hydrogens mixed
_audit_creation_method SHELXL-2018/3
_audit_update_record
;
2023-03-09 deposited with the CCDC.	2025-10-01 downloaded from the CCDC.
;
_cell_angle_alpha 110.232(5)
_cell_angle_beta 92.501(5)
_cell_angle_gamma 90.094(5)
_cell_formula_units_Z 4
_cell_length_a 15.087(2)
_cell_length_b 17.032(3)
_cell_length_c 22.799(4)
_cell_measurement_reflns_used 74629
_cell_measurement_temperature 133(2)
_cell_measurement_theta_max 27.484
_cell_measurement_theta_min 1.274
_cell_volume 5490.9(16)
_computing_cell_refinement DENZO
_computing_data_collection COLLECT
_computing_data_reduction DENZO
_computing_molecular_graphics SHELXTL/PC
_computing_publication_material 'SHELXL-2018/3 (Sheldrick, 2018)'
_computing_structure_refinement 'SHELXL-2018/3 (Sheldrick, 2018)'
_computing_structure_solution 'SHELXS-97 (Sheldrick, 2008)'
_diffrn_ambient_temperature 133(2)
_diffrn_measured_fraction_theta_full 0.992
_diffrn_measured_fraction_theta_max 0.993
_diffrn_measurement_device_type KappaCCD
_diffrn_measurement_method 'phi + omega - scans'
_diffrn_radiation_type MoK\a
_diffrn_radiation_wavelength 0.71073
_diffrn_reflns_av_R_equivalents 0.0617
_diffrn_reflns_av_unetI/netI 0.0870
_diffrn_reflns_Laue_measured_fraction_full 0.992
_diffrn_reflns_Laue_measured_fraction_max 0.993
_diffrn_reflns_limit_h_max 19
_diffrn_reflns_limit_h_min -19
_diffrn_reflns_limit_k_max 22
_diffrn_reflns_limit_k_min -22
_diffrn_reflns_limit_l_max 28
_diffrn_reflns_limit_l_min -29
_diffrn_reflns_number 20718
_diffrn_reflns_point_group_measured_fraction_full 0.992
_diffrn_reflns_point_group_measured_fraction_max 0.993
_diffrn_reflns_theta_full 25.242
_diffrn_reflns_theta_max 25.681
_diffrn_reflns_theta_min 1.274
_exptl_absorpt_coefficient_mu 0.192
_exptl_absorpt_correction_T_max 0.7456
_exptl_absorpt_correction_T_min 0.6075
_exptl_absorpt_correction_type multi-scan
_exptl_absorpt_process_details
; 
 SADABS 2016/2: Krause, L., Herbst-Irmer, R., Sheldrick G.M. & Stalke D., 
 J. Appl. Cryst. 48 (2015) 3-10 
;
_exptl_crystal_colour light_yellow
_exptl_crystal_density_diffrn 0.973
_exptl_crystal_density_method 'not measured'
_exptl_crystal_description prism
_exptl_crystal_F_000 1760
_exptl_crystal_size_max 0.102
_exptl_crystal_size_mid 0.088
_exptl_crystal_size_min 0.082
_refine_diff_density_max 1.281
_refine_diff_density_min -0.581
_refine_diff_density_rms 0.094
_refine_ls_extinction_method none
_refine_ls_goodness_of_fit_ref 1.034
_refine_ls_hydrogen_treatment mixed
_refine_ls_matrix_type full
_refine_ls_number_parameters 1012
_refine_ls_number_reflns 20718
_refine_ls_number_restraints 18
_refine_ls_restrained_S_all 1.033
_refine_ls_R_factor_all 0.1213
_refine_ls_R_factor_gt 0.0892
_refine_ls_shift/su_max 0.001
_refine_ls_shift/su_mean 0.000
_refine_ls_structure_factor_coef Fsqd
_refine_ls_weighting_details 'w=1/[\s^2^(Fo^2^)+(0.1228P)^2^+13.8674P] where P=(Fo^2^+2Fc^2^)/3'
_refine_ls_weighting_scheme calc
_refine_ls_wR_factor_gt 0.2453
_refine_ls_wR_factor_ref 0.2661
_reflns_Friedel_coverage 0.000
_reflns_number_gt 14429
_reflns_number_total 20718
_reflns_threshold_expression 'I > 2\s(I)'
_cod_data_source_file d5dt01934f2.cif
_cod_data_source_block FO7202_(BODDI)H(CaHMDS)
_cod_depositor_comments 'Adding full bibliography for 7719641--7719649.cif.'
_cod_original_cell_volume 5491.2(15)
_cod_database_code 7719649
_shelx_shelxl_version_number 2018/3
_shelx_space_group_comment
; 
The symmetry employed for this shelxl refinement is uniquely defined 
by the following loop, which should always be used as a source of 
symmetry information in preference to the above space-group names. 
They are only intended as comments. 
;
_shelx_estimated_absorpt_t_min 0.981
_shelx_estimated_absorpt_t_max 0.984

loop_
_space_group_symop_operation_xyz
'x, y, z'
'-x, -y, -z'

loop_
_atom_site_label
_atom_site_type_symbol
_atom_site_fract_x
_atom_site_fract_y
_atom_site_fract_z
_atom_site_U_iso_or_equiv
_atom_site_adp_type
_atom_site_occupancy
_atom_site_site_symmetry_order
_atom_site_calc_flag
_atom_site_refinement_flags_posn
_atom_site_refinement_flags_adp
_atom_site_refinement_flags_occupancy
_atom_site_disorder_assembly
_atom_site_disorder_group
Ca1A Ca 0.21737(6) 0.37626(5) 0.30694(4) 0.0223(2) Uani 1 1 d . . . . .
Si1A Si 0.16468(8) 0.51708(8) 0.44915(6) 0.0256(3) Uani 1 1 d . . . . .
Si2A Si 0.33607(8) 0.55288(8) 0.39794(6) 0.0261(3) Uani 1 1 d . . . . .
O1A O 0.2938(2) 0.31191(19) 0.22284(15) 0.0294(7) Uani 1 1 d . . . . .
O2A O 0.3181(3) 0.2978(2) 0.34998(17) 0.0395(9) Uani 1 1 d . . . . .
O3A O 0.1637(2) 0.4586(2) 0.24738(16) 0.0340(8) Uani 1 1 d . . . . .
N1A N 0.1215(3) 0.2535(2) 0.24945(18) 0.0256(8) Uani 1 1 d . . . . .
N2A N 0.4510(3) 0.3416(2) 0.1868(2) 0.0302(9) Uani 1 1 d . . . . .
N3A N 0.2440(2) 0.4963(2) 0.39565(17) 0.0232(8) Uani 1 1 d . . . . .
C1A C 0.0378(3) 0.2537(3) 0.2774(2) 0.0297(10) Uani 1 1 d . . . . .
C2A C -0.0375(4) 0.2877(3) 0.2569(3) 0.0369(12) Uani 1 1 d . . . . .
C3A C -0.1138(4) 0.2988(4) 0.2909(3) 0.0438(13) Uani 1 1 d . . . . .
H3A H -0.163806 0.324132 0.278499 0.053 Uiso 1 1 calc R U . . .
C4A C -0.1182(4) 0.2741(4) 0.3418(3) 0.0486(15) Uani 1 1 d . . . . .
H4A H -0.170877 0.281934 0.364384 0.058 Uiso 1 1 calc R U . . .
C5A C -0.0454(4) 0.2375(4) 0.3602(3) 0.0463(14) Uani 1 1 d . . . . .
H5A H -0.049418 0.218991 0.394782 0.056 Uiso 1 1 calc R U . . .
C6A C 0.0335(3) 0.2272(3) 0.3292(2) 0.0354(12) Uani 1 1 d . . . . .
C7A C -0.0386(4) 0.3116(4) 0.1984(3) 0.0529(16) Uani 1 1 d . . . . .
H7A H 0.021772 0.303648 0.181062 0.064 Uiso 1 1 calc R U . . .
C8A C -0.1084(7) 0.2552(5) 0.1471(3) 0.078(2) Uani 1 1 d . . . . .
H8AA H -0.106221 0.269545 0.109115 0.118 Uiso 1 1 calc R U . . .
H8AB H -0.168080 0.265089 0.163180 0.118 Uiso 1 1 calc R U . . .
H8AC H -0.093971 0.196094 0.137351 0.118 Uiso 1 1 calc R U . . .
C9A C -0.0654(5) 0.4012(4) 0.2120(4) 0.0635(19) Uani 1 1 d . . . . .
H9AA H -0.060558 0.415779 0.174307 0.095 Uiso 1 1 calc R U . . .
H9AB H -0.026289 0.438202 0.245737 0.095 Uiso 1 1 calc R U . . .
H9AC H -0.126902 0.407875 0.224948 0.095 Uiso 1 1 calc R U . . .
C10A C 0.1131(4) 0.1883(4) 0.3516(3) 0.0428(13) Uani 1 1 d . . . . .
H10A H 0.165934 0.196999 0.329391 0.051 Uiso 1 1 calc R U . . .
C11A C 0.0991(5) 0.0949(4) 0.3352(4) 0.069(2) Uani 1 1 d . . . . .
H11A H 0.153579 0.070401 0.345590 0.104 Uiso 1 1 calc R U . . .
H11B H 0.083949 0.069235 0.290282 0.104 Uiso 1 1 calc R U . . .
H11C H 0.050538 0.084760 0.358994 0.104 Uiso 1 1 calc R U . . .
C12A C 0.1337(7) 0.2287(5) 0.4210(4) 0.089(3) Uani 1 1 d . . . . .
H12A H 0.183251 0.199975 0.433632 0.134 Uiso 1 1 calc R U . . .
H12B H 0.081336 0.224664 0.443854 0.134 Uiso 1 1 calc R U . . .
H12C H 0.149906 0.287742 0.430690 0.134 Uiso 1 1 calc R U . . .
C13A C 0.1388(3) 0.1910(3) 0.1975(2) 0.0295(11) Uani 1 1 d . . . . .
C14A C 0.2155(3) 0.1859(3) 0.1629(2) 0.0279(10) Uani 1 1 d . . . . .
H14A H 0.218617 0.137503 0.126428 0.033 Uiso 1 1 calc R U . . .
C15A C 0.2877(3) 0.2424(3) 0.1750(2) 0.0253(10) Uani 1 1 d . . . . .
C16A C 0.3583(3) 0.2228(3) 0.1323(2) 0.0285(10) Uani 1 1 d . . . . .
H16A H 0.351741 0.172814 0.096862 0.034 Uiso 1 1 calc R U . . .
C17A C 0.4344(3) 0.2697(3) 0.1380(2) 0.0328(11) Uani 1 1 d . . . . .
C18A C 0.0747(4) 0.1174(3) 0.1706(3) 0.0431(13) Uani 1 1 d . . . . .
H18A H 0.100860 0.067629 0.176164 0.065 Uiso 1 1 calc R U . . .
H18B H 0.062817 0.106843 0.125916 0.065 Uiso 1 1 calc R U . . .
H18C H 0.019101 0.130056 0.192377 0.065 Uiso 1 1 calc R U . . .
C19A C 0.5029(4) 0.2435(3) 0.0885(3) 0.0465(14) Uani 1 1 d . . . . .
H19A H 0.491454 0.185188 0.061700 0.070 Uiso 1 1 calc R U . . .
H19B H 0.562283 0.248801 0.108825 0.070 Uiso 1 1 calc R U . . .
H19C H 0.499165 0.279541 0.063086 0.070 Uiso 1 1 calc R U . . .
C20A C 0.5264(3) 0.3965(3) 0.1962(2) 0.0314(11) Uani 1 1 d . . . . .
C21A C 0.5943(3) 0.3960(3) 0.2399(3) 0.0368(12) Uani 1 1 d . . . . .
C22A C 0.6672(4) 0.4488(4) 0.2480(3) 0.0474(15) Uani 1 1 d . . . . .
H22A H 0.714596 0.448462 0.276741 0.057 Uiso 1 1 calc R U . . .
C23A C 0.6710(4) 0.5020(4) 0.2139(3) 0.0496(15) Uani 1 1 d . . . . .
H23A H 0.722070 0.536715 0.218749 0.059 Uiso 1 1 calc R U . . .
C24A C 0.6033(4) 0.5057(3) 0.1736(3) 0.0496(16) Uani 1 1 d . . . . .
H24A H 0.606698 0.544387 0.152109 0.060 Uiso 1 1 calc R U . . .
C25A C 0.5280(4) 0.4524(3) 0.1634(3) 0.0379(12) Uani 1 1 d . . . . .
C26A C 0.5882(4) 0.3383(4) 0.2785(3) 0.0438(13) Uani 1 1 d . . . . .
H26A H 0.523643 0.329241 0.282590 0.053 Uiso 1 1 calc R U . . .
C27A C 0.6289(5) 0.3761(4) 0.3446(3) 0.0598(17) Uani 1 1 d . . . . .
H27A H 0.616329 0.339317 0.368211 0.090 Uiso 1 1 calc R U . . .
H27B H 0.603392 0.431150 0.365284 0.090 Uiso 1 1 calc R U . . .
H27C H 0.693265 0.382290 0.342971 0.090 Uiso 1 1 calc R U . . .
C28A C 0.6258(5) 0.2533(4) 0.2453(3) 0.0585(18) Uani 1 1 d . . . . .
H28A H 0.616797 0.217083 0.269921 0.088 Uiso 1 1 calc R U . . .
H28B H 0.689432 0.259083 0.240386 0.088 Uiso 1 1 calc R U . . .
H28C H 0.595604 0.228460 0.203961 0.088 Uiso 1 1 calc R U . . .
C29A C 0.4497(4) 0.4618(4) 0.1228(3) 0.0486(15) Uani 1 1 d . . . . .
H29A H 0.407012 0.414498 0.116987 0.058 Uiso 1 1 calc R U . . .
C30A C 0.4029(5) 0.5429(5) 0.1552(3) 0.0667(19) Uani 1 1 d . . . . .
H30A H 0.350628 0.547142 0.129425 0.100 Uiso 1 1 calc R U . . .
H30B H 0.443434 0.590278 0.160979 0.100 Uiso 1 1 calc R U . . .
H30C H 0.384329 0.543682 0.196008 0.100 Uiso 1 1 calc R U . . .
C31A C 0.4763(7) 0.4588(5) 0.0577(3) 0.080(2) Uani 1 1 d . . . . .
H31A H 0.422864 0.460920 0.032255 0.120 Uiso 1 1 calc R U . . .
H31B H 0.507588 0.406794 0.037277 0.120 Uiso 1 1 calc R U . . .
H31C H 0.515234 0.506785 0.062075 0.120 Uiso 1 1 calc R U . . .
C32A C 0.0618(4) 0.4558(4) 0.4096(3) 0.0436(13) Uani 1 1 d . . . . .
H32A H 0.013796 0.469080 0.438932 0.065 Uiso 1 1 calc R U . . .
H32B H 0.073831 0.395774 0.396459 0.065 Uiso 1 1 calc R U . . .
H32C H 0.044181 0.470495 0.372921 0.065 Uiso 1 1 calc R U . . .
C33A C 0.1936(4) 0.4875(4) 0.5195(3) 0.0441(13) Uani 1 1 d . . . . .
H33A H 0.144939 0.502578 0.548218 0.066 Uiso 1 1 calc R U . . .
H33B H 0.247949 0.517430 0.540680 0.066 Uiso 1 1 calc R U . . .
H33C H 0.202928 0.427061 0.506244 0.066 Uiso 1 1 calc R U . . .
C34A C 0.1309(4) 0.6294(4) 0.4803(3) 0.0491(15) Uani 1 1 d . . . . .
H34A H 0.078474 0.634433 0.505120 0.074 Uiso 1 1 calc R U . . .
H34B H 0.116930 0.648892 0.445258 0.074 Uiso 1 1 calc R U . . .
H34C H 0.179712 0.663555 0.506660 0.074 Uiso 1 1 calc R U . . .
C35A C 0.4151(4) 0.5697(4) 0.4677(3) 0.0474(15) Uani 1 1 d . . . . .
H35A H 0.470328 0.595537 0.461555 0.071 Uiso 1 1 calc R U . . .
H35B H 0.427938 0.515745 0.472416 0.071 Uiso 1 1 calc R U . . .
H35C H 0.388019 0.606581 0.505516 0.071 Uiso 1 1 calc R U . . .
C36A C 0.3186(4) 0.6616(3) 0.3965(3) 0.0416(13) Uani 1 1 d . . . . .
H36A H 0.376231 0.689656 0.399621 0.062 Uiso 1 1 calc R U . . .
H36B H 0.283563 0.693319 0.431970 0.062 Uiso 1 1 calc R U . . .
H36C H 0.286878 0.658293 0.357310 0.062 Uiso 1 1 calc R U . . .
C37A C 0.3976(4) 0.4956(3) 0.3262(3) 0.0433(14) Uani 1 1 d . . . . .
H37A H 0.450462 0.528244 0.324808 0.065 Uiso 1 1 calc R U . . .
H37B H 0.358993 0.487608 0.288860 0.065 Uiso 1 1 calc R U . . .
H37C H 0.415478 0.440906 0.327590 0.065 Uiso 1 1 calc R U . . .
C38A C 0.3681(5) 0.3237(4) 0.4085(3) 0.0550(17) Uani 1 1 d . . . . .
H38A H 0.332037 0.360634 0.442076 0.066 Uiso 0.539(18) 1 calc R U P A 1
H38B H 0.422149 0.355175 0.405954 0.066 Uiso 0.539(18) 1 calc R U P A 1
H38X H 0.406116 0.372961 0.412655 0.066 Uiso 0.461(18) 1 calc R U P A 2
H38Y H 0.327569 0.339333 0.443625 0.066 Uiso 0.461(18) 1 calc R U P A 2
C39A C 0.3939(12) 0.2437(9) 0.4233(7) 0.0558(13) Uani 0.539(18) 1 d . . P A 1
H39A H 0.347016 0.224947 0.444727 0.067 Uiso 0.539(18) 1 calc R U P A 1
H39B H 0.451209 0.250441 0.447480 0.067 Uiso 0.539(18) 1 calc R U P A 1
C40A C 0.4009(13) 0.1828(9) 0.3499(7) 0.0558(13) Uani 0.539(18) 1 d . . P A 1
H40A H 0.463778 0.176507 0.338707 0.067 Uiso 0.539(18) 1 calc R U P A 1
H40B H 0.375772 0.126584 0.343785 0.067 Uiso 0.539(18) 1 calc R U P A 1
C39C C 0.4192(14) 0.2582(10) 0.4098(8) 0.0558(13) Uani 0.461(18) 1 d . . P A 2
H39C H 0.424237 0.256563 0.452788 0.067 Uiso 0.461(18) 1 calc R U P A 2
H39D H 0.479551 0.264653 0.396484 0.067 Uiso 0.461(18) 1 calc R U P A 2
C40C C 0.3739(15) 0.1748(11) 0.3638(9) 0.0558(13) Uani 0.461(18) 1 d . . P A 2
H40C H 0.319659 0.158303 0.379946 0.067 Uiso 0.461(18) 1 calc R U P A 2
H40D H 0.415117 0.127429 0.350004 0.067 Uiso 0.461(18) 1 calc R U P A 2
C41A C 0.3537(4) 0.2187(3) 0.3119(3) 0.0468(15) Uani 1 1 d . . . . .
H41A H 0.304597 0.180474 0.288478 0.056 Uiso 0.539(18) 1 calc R U P A 1
H41B H 0.393358 0.227619 0.281269 0.056 Uiso 0.539(18) 1 calc R U P A 1
H41X H 0.408497 0.226671 0.292182 0.056 Uiso 0.461(18) 1 calc R U P A 2
H41Y H 0.309742 0.185705 0.279052 0.056 Uiso 0.461(18) 1 calc R U P A 2
C42A C 0.1345(4) 0.5446(3) 0.2707(3) 0.0409(13) Uani 1 1 d . . . . .
H42A H 0.168140 0.576905 0.309913 0.049 Uiso 1 1 calc R U . . .
H42B H 0.070457 0.546885 0.278831 0.049 Uiso 1 1 calc R U . . .
C43A C 0.1520(6) 0.5785(4) 0.2206(3) 0.067(2) Uani 1 1 d . . . . .
H43A H 0.214049 0.599311 0.224107 0.080 Uiso 1 1 calc R U . . .
H43B H 0.111321 0.624627 0.221951 0.080 Uiso 1 1 calc R U . . .
C44A C 0.1349(5) 0.5031(4) 0.1607(3) 0.0588(18) Uani 1 1 d . . . . .
H44A H 0.070667 0.494132 0.149094 0.071 Uiso 1 1 calc R U . . .
H44B H 0.166362 0.509231 0.125281 0.071 Uiso 1 1 calc R U . . .
C45A C 0.1729(4) 0.4326(3) 0.1803(2) 0.0416(13) Uani 1 1 d . . . . .
H45A H 0.139609 0.379608 0.158483 0.050 Uiso 1 1 calc R U . . .
H45B H 0.236060 0.424246 0.170097 0.050 Uiso 1 1 calc R U . . .
Ca1B Ca 0.24304(6) 0.12277(6) 0.69430(5) 0.0268(2) Uani 1 1 d . . . . .
Si1B Si 0.17289(9) -0.01744(8) 0.55153(6) 0.0281(3) Uani 1 1 d . . . . .
Si2B Si 0.35057(9) -0.05342(8) 0.60290(7) 0.0293(3) Uani 1 1 d . . . . .
O1B O 0.3310(2) 0.18692(19) 0.77818(16) 0.0333(8) Uani 1 1 d . . . . .
O2B O 0.3373(3) 0.2019(2) 0.65156(18) 0.0423(9) Uani 1 1 d . . . . .
O3B O 0.1966(3) 0.0404(2) 0.75385(17) 0.0377(8) Uani 1 1 d . . . . .
N1B N 0.1540(3) 0.2448(2) 0.75275(19) 0.0292(9) Uani 1 1 d . . . . .
N2B N 0.4951(3) 0.1576(3) 0.8134(2) 0.0334(10) Uani 1 1 d . . . . .
N3B N 0.2585(3) 0.0025(2) 0.60492(18) 0.0276(9) Uani 1 1 d . . . . .
C1B C 0.0664(3) 0.2447(3) 0.7252(2) 0.0314(11) Uani 1 1 d . . . . .
C2B C -0.0074(4) 0.2122(3) 0.7478(3) 0.0359(12) Uani 1 1 d . . . . .
C3B C -0.0882(4) 0.2006(3) 0.7138(3) 0.0427(13) Uani 1 1 d . . . . .
H3B H -0.137036 0.177162 0.727367 0.051 Uiso 1 1 calc R U . . .
C4B C -0.0992(4) 0.2219(4) 0.6616(3) 0.0479(15) Uani 1 1 d . . . . .
H4B H -0.154796 0.212345 0.638866 0.058 Uiso 1 1 calc R U . . .
C5B C -0.0296(4) 0.2573(3) 0.6420(3) 0.0417(13) Uani 1 1 d . . . . .
H5B H -0.038703 0.274738 0.606935 0.050 Uiso 1 1 calc R U . . .
C6B C 0.0547(4) 0.2683(3) 0.6729(2) 0.0345(11) Uani 1 1 d . . . . .
C7B C -0.0009(4) 0.1920(3) 0.8073(3) 0.0425(13) Uani 1 1 d . . . . .
H7B H 0.061426 0.203974 0.825056 0.051 Uiso 1 1 calc R U . . .
C8B C -0.0224(4) 0.1000(4) 0.7956(3) 0.0523(16) Uani 1 1 d . . . . .
H8BA H -0.010610 0.088064 0.834254 0.078 Uiso 1 1 calc R U . . .
H8BB H 0.014748 0.064586 0.762851 0.078 Uiso 1 1 calc R U . . .
H8BC H -0.085087 0.088203 0.782116 0.078 Uiso 1 1 calc R U . . .
C9B C -0.0631(5) 0.2454(4) 0.8569(3) 0.0548(16) Uani 1 1 d . . . . .
H9BA H -0.051081 0.235425 0.896324 0.082 Uiso 1 1 calc R U . . .
H9BB H -0.124955 0.229995 0.842450 0.082 Uiso 1 1 calc R U . . .
H9BC H -0.052921 0.304781 0.863593 0.082 Uiso 1 1 calc R U . . .
C10B C 0.1312(4) 0.3059(3) 0.6494(3) 0.0413(13) Uani 1 1 d . . . . .
H10B H 0.187834 0.292905 0.668291 0.050 Uiso 1 1 calc R U . . .
C11B C 0.1364(6) 0.2713(5) 0.5789(3) 0.078(2) Uani 1 1 d . . . . .
H11D H 0.190938 0.291952 0.566969 0.117 Uiso 1 1 calc R U . . .
H11E H 0.084902 0.289508 0.559552 0.117 Uiso 1 1 calc R U . . .
H11F H 0.136695 0.210019 0.564633 0.117 Uiso 1 1 calc R U . . .
C12B C 0.1237(5) 0.4004(4) 0.6698(4) 0.069(2) Uani 1 1 d . . . . .
H12D H 0.180555 0.424843 0.665049 0.104 Uiso 1 1 calc R U . . .
H12E H 0.108222 0.422633 0.713774 0.104 Uiso 1 1 calc R U . . .
H12F H 0.077411 0.414570 0.643837 0.104 Uiso 1 1 calc R U . . .
C13B C 0.1795(3) 0.3071(3) 0.8052(2) 0.0300(11) Uani 1 1 d . . . . .
C14B C 0.2619(3) 0.3120(3) 0.8385(2) 0.0321(11) Uani 1 1 d . . . . .
H14B H 0.271034 0.360541 0.874788 0.039 Uiso 1 1 calc R U . . .
C15B C 0.3320(3) 0.2556(3) 0.8257(2) 0.0285(10) Uani 1 1 d . . . . .
C16B C 0.4104(4) 0.2762(3) 0.8680(2) 0.0318(11) Uani 1 1 d . . . . .
H16B H 0.409369 0.326634 0.903049 0.038 Uiso 1 1 calc R U . . .
C17B C 0.4853(3) 0.2296(3) 0.8618(2) 0.0321(11) Uani 1 1 d . . . . .
C18B C 0.5617(4) 0.2579(4) 0.9095(3) 0.0448(14) Uani 1 1 d . . . . .
H18D H 0.551795 0.315293 0.937425 0.067 Uiso 1 1 calc R U . . .
H18E H 0.616940 0.256200 0.888087 0.067 Uiso 1 1 calc R U . . .
H18F H 0.565933 0.220751 0.934045 0.067 Uiso 1 1 calc R U . . .
C19B C 0.1169(4) 0.3795(3) 0.8339(3) 0.0450(14) Uani 1 1 d . . . . .
H19D H 0.149882 0.432686 0.845317 0.068 Uiso 1 1 calc R U . . .
H19E H 0.092151 0.374001 0.871315 0.068 Uiso 1 1 calc R U . . .
H19F H 0.068638 0.378128 0.803326 0.068 Uiso 1 1 calc R U . . .
C20B C 0.5690(3) 0.1038(3) 0.8031(2) 0.0310(11) Uani 1 1 d . . . . .
C21B C 0.6295(3) 0.1047(3) 0.7584(2) 0.0316(11) Uani 1 1 d . . . . .
C22B C 0.7015(4) 0.0513(3) 0.7494(3) 0.0427(13) Uani 1 1 d . . . . .
H22B H 0.743692 0.051639 0.719747 0.051 Uiso 1 1 calc R U . . .
C23B C 0.7126(4) -0.0020(3) 0.7827(3) 0.0481(15) Uani 1 1 d . . . . .
H23B H 0.762843 -0.036906 0.776601 0.058 Uiso 1 1 calc R U . . .
C24B C 0.6518(5) -0.0048(3) 0.8243(3) 0.0519(16) Uani 1 1 d . . . . .
H24B H 0.659042 -0.043344 0.845820 0.062 Uiso 1 1 calc R U . . .
C25B C 0.5789(4) 0.0480(3) 0.8360(3) 0.0437(14) Uani 1 1 d . . . . .
C26B C 0.6153(4) 0.1612(3) 0.7204(3) 0.0399(13) Uani 1 1 d . . . . .
H26B H 0.549986 0.169708 0.717047 0.048 Uiso 1 1 calc R U . . .
C27B C 0.6586(5) 0.2466(4) 0.7530(3) 0.0552(17) Uani 1 1 d . . . . .
H27D H 0.645053 0.282905 0.728673 0.083 Uiso 1 1 calc R U . . .
H27E H 0.722958 0.240617 0.756619 0.083 Uiso 1 1 calc R U . . .
H27F H 0.635577 0.271435 0.794898 0.083 Uiso 1 1 calc R U . . .
C28B C 0.6469(5) 0.1237(4) 0.6539(3) 0.0614(18) Uani 1 1 d . . . . .
H28D H 0.623084 0.155882 0.628710 0.092 Uiso 1 1 calc R U . . .
H28E H 0.625973 0.065434 0.635417 0.092 Uiso 1 1 calc R U . . .
H28F H 0.711862 0.125726 0.654961 0.092 Uiso 1 1 calc R U . . .
C29B C 0.4964(14) 0.0333(12) 0.8716(8) 0.053(3) Uani 0.539(17) 1 d . . P B 1
H29B H 0.454007 0.079845 0.876063 0.063 Uiso 0.539(17) 1 calc R U P B 1
C30B C 0.4472(14) -0.0497(11) 0.8370(8) 0.063(3) Uani 0.539(17) 1 d . . P B 1
H30D H 0.395097 -0.054041 0.859967 0.094 Uiso 0.539(17) 1 calc R U P B 1
H30E H 0.486842 -0.096262 0.834159 0.094 Uiso 0.539(17) 1 calc R U P B 1
H30F H 0.428258 -0.051814 0.794828 0.094 Uiso 0.539(17) 1 calc R U P B 1
C31B C 0.5292(14) 0.0370(10) 0.9385(7) 0.063(3) Uani 0.539(17) 1 d . . P B 1
H31D H 0.477940 0.036158 0.963200 0.094 Uiso 0.539(17) 1 calc R U P B 1
H31E H 0.564043 0.088610 0.959002 0.094 Uiso 0.539(17) 1 calc R U P B 1
H31F H 0.566258 -0.011432 0.935143 0.094 Uiso 0.539(17) 1 calc R U P B 1
C29D C 0.5264(16) 0.0474(14) 0.8885(10) 0.053(3) Uani 0.461(17) 1 d . . P B 2
H29D H 0.487470 0.097427 0.899027 0.063 Uiso 0.461(17) 1 calc R U P B 2
C30D C 0.4639(16) -0.0323(13) 0.8617(9) 0.063(3) Uani 0.461(17) 1 d . . P B 2
H30G H 0.426751 -0.036318 0.894781 0.094 Uiso 0.461(17) 1 calc R U P B 2
H30H H 0.426000 -0.027762 0.827037 0.094 Uiso 0.461(17) 1 calc R U P B 2
H30I H 0.500069 -0.082442 0.846561 0.094 Uiso 0.461(17) 1 calc R U P B 2
C31D C 0.5775(16) 0.0514(12) 0.9491(8) 0.063(3) Uani 0.461(17) 1 d . . P B 2
H31G H 0.615308 0.101886 0.964011 0.094 Uiso 0.461(17) 1 calc R U P B 2
H31H H 0.535344 0.052995 0.981045 0.094 Uiso 0.461(17) 1 calc R U P B 2
H31I H 0.614410 0.001826 0.941106 0.094 Uiso 0.461(17) 1 calc R U P B 2
C32B C 0.1932(4) 0.0154(4) 0.4829(3) 0.0460(14) Uani 1 1 d . . . . .
H32D H 0.139902 0.003762 0.454941 0.069 Uiso 1 1 calc R U . . .
H32E H 0.243039 -0.015870 0.460247 0.069 Uiso 1 1 calc R U . . .
H32F H 0.207358 0.075450 0.497615 0.069 Uiso 1 1 calc R U . . .
C33B C 0.1365(4) -0.1298(3) 0.5181(3) 0.0444(14) Uani 1 1 d . . . . .
H33D H 0.079415 -0.134317 0.494830 0.067 Uiso 1 1 calc R U . . .
H33E H 0.130154 -0.151903 0.552042 0.067 Uiso 1 1 calc R U . . .
H33F H 0.180934 -0.161949 0.489743 0.067 Uiso 1 1 calc R U . . .
C34B C 0.0730(4) 0.0414(4) 0.5902(3) 0.0475(14) Uani 1 1 d . . . . .
H34D H 0.021377 0.025836 0.560650 0.071 Uiso 1 1 calc R U . . .
H34E H 0.084749 0.101714 0.602632 0.071 Uiso 1 1 calc R U . . .
H34F H 0.061098 0.027210 0.627246 0.071 Uiso 1 1 calc R U . . .
C35B C 0.3333(4) -0.1626(3) 0.6031(3) 0.0428(13) Uani 1 1 d . . . . .
H35D H 0.390789 -0.189759 0.601564 0.064 Uiso 1 1 calc R U . . .
H35E H 0.295654 -0.194720 0.566442 0.064 Uiso 1 1 calc R U . . .
H35F H 0.304407 -0.160341 0.641285 0.064 Uiso 1 1 calc R U . . .
C36B C 0.4201(4) -0.0689(4) 0.5340(3) 0.0540(17) Uani 1 1 d . . . . .
H36D H 0.476055 -0.094893 0.540094 0.081 Uiso 1 1 calc R U . . .
H36E H 0.432635 -0.014622 0.529924 0.081 Uiso 1 1 calc R U . . .
H36F H 0.388139 -0.105340 0.495995 0.081 Uiso 1 1 calc R U . . .
C37B C 0.4215(4) 0.0032(4) 0.6762(3) 0.0498(15) Uani 1 1 d . . . . .
H37D H 0.476562 -0.027320 0.675928 0.075 Uiso 1 1 calc R U . . .
H37E H 0.388898 0.006125 0.713180 0.075 Uiso 1 1 calc R U . . .
H37F H 0.435535 0.059924 0.677477 0.075 Uiso 1 1 calc R U . . .
C38B C 0.3783(5) 0.1770(4) 0.5924(3) 0.0608(19) Uani 1 1 d . . . . .
H38C H 0.410909 0.124435 0.585575 0.073 Uiso 0.452(16) 1 calc R U P C 1
H38D H 0.332550 0.167262 0.558021 0.073 Uiso 0.452(16) 1 calc R U P C 1
H38E H 0.336670 0.141873 0.558739 0.073 Uiso 0.548(16) 1 calc R U P C 2
H38F H 0.432048 0.144269 0.593642 0.073 Uiso 0.548(16) 1 calc R U P C 2
C39B C 0.4361(14) 0.2402(10) 0.5931(8) 0.0558(13) Uani 0.452(16) 1 d . . P C 1
H39E H 0.441890 0.241666 0.550397 0.067 Uiso 0.452(16) 1 calc R U P C 1
H39F H 0.495525 0.232594 0.610313 0.067 Uiso 0.452(16) 1 calc R U P C 1
C40B C 0.3913(15) 0.3260(11) 0.6383(9) 0.0558(13) Uani 0.452(16) 1 d . . P C 1
H40E H 0.335066 0.340093 0.620396 0.067 Uiso 0.452(16) 1 calc R U P C 1
H40F H 0.432599 0.374851 0.652874 0.067 Uiso 0.452(16) 1 calc R U P C 1
C39D C 0.4028(12) 0.2564(9) 0.5802(6) 0.0558(13) Uani 0.548(16) 1 d . . P C 2
H39G H 0.353123 0.276553 0.559678 0.067 Uiso 0.548(16) 1 calc R U P C 2
H39H H 0.456167 0.249466 0.555224 0.067 Uiso 0.548(16) 1 calc R U P C 2
C40D C 0.4219(12) 0.3157(9) 0.6513(7) 0.0558(13) Uani 0.548(16) 1 d . . P C 2
H40G H 0.486454 0.319419 0.661838 0.067 Uiso 0.548(16) 1 calc R U P C 2
H40H H 0.400326 0.372713 0.657399 0.067 Uiso 0.548(16) 1 calc R U P C 2
C41B C 0.3773(4) 0.2812(3) 0.6902(3) 0.0515(16) Uani 1 1 d . . . . .
H41C H 0.434549 0.273474 0.710187 0.062 Uiso 0.452(16) 1 calc R U P C 1
H41D H 0.337268 0.313670 0.722809 0.062 Uiso 0.452(16) 1 calc R U P C 1
H41E H 0.330943 0.319810 0.712401 0.062 Uiso 0.548(16) 1 calc R U P C 2
H41F H 0.419750 0.272803 0.721710 0.062 Uiso 0.548(16) 1 calc R U P C 2
C42B C 0.1676(4) -0.0467(3) 0.7304(3) 0.0432(14) Uani 1 1 d . . . . .
H42C H 0.196275 -0.077612 0.690972 0.052 Uiso 1 1 calc R U . . .
H42D H 0.102422 -0.051285 0.722527 0.052 Uiso 1 1 calc R U . . .
C43B C 0.1948(6) -0.0800(4) 0.7800(3) 0.067(2) Uani 1 1 d . . . . .
H43C H 0.256858 -0.099208 0.775784 0.080 Uiso 1 1 calc R U . . .
H43D H 0.155563 -0.127224 0.778953 0.080 Uiso 1 1 calc R U . . .
C44B C 0.1854(5) -0.0061(4) 0.8396(3) 0.0568(17) Uani 1 1 d . . . . .
H44C H 0.224147 -0.011236 0.874240 0.068 Uiso 1 1 calc R U . . .
H44D H 0.123211 0.000199 0.852401 0.068 Uiso 1 1 calc R U . . .
C45B C 0.2153(4) 0.0663(3) 0.8202(3) 0.0411(13) Uani 1 1 d . . . . .
H45C H 0.182310 0.117458 0.842231 0.049 Uiso 1 1 calc R U . . .
H45D H 0.279525 0.078027 0.830178 0.049 Uiso 1 1 calc R U . . .
H2NA H 0.413(4) 0.354(4) 0.211(3) 0.049 Uiso 1 1 d . U . . .
H2NB H 0.460(4) 0.147(4) 0.791(3) 0.049 Uiso 1 1 d . U . . .

loop_
_atom_site_aniso_label
_atom_site_aniso_U_11
_atom_site_aniso_U_22
_atom_site_aniso_U_33
_atom_site_aniso_U_23
_atom_site_aniso_U_13
_atom_site_aniso_U_12
Ca1A 0.0280(5) 0.0163(4) 0.0238(5) 0.0084(4) 0.0011(4) -0.0003(3)
Si1A 0.0306(7) 0.0211(6) 0.0259(7) 0.0091(5) 0.0024(5) -0.0005(5)
Si2A 0.0280(6) 0.0202(6) 0.0300(7) 0.0086(5) 0.0020(5) -0.0009(5)
O1A 0.0380(18) 0.0193(16) 0.0315(19) 0.0086(14) 0.0079(14) 0.0005(13)
O2A 0.053(2) 0.0239(18) 0.038(2) 0.0083(16) -0.0137(17) 0.0084(16)
O3A 0.054(2) 0.0198(16) 0.0301(19) 0.0109(15) -0.0005(16) 0.0053(15)
N1A 0.031(2) 0.0184(19) 0.030(2) 0.0119(17) -0.0019(16) -0.0029(15)
N2A 0.032(2) 0.022(2) 0.037(3) 0.0087(19) 0.0127(18) -0.0008(16)
N3A 0.032(2) 0.0160(18) 0.022(2) 0.0077(16) -0.0030(15) -0.0005(15)
C1A 0.038(3) 0.021(2) 0.031(3) 0.010(2) 0.002(2) -0.0092(19)
C2A 0.039(3) 0.029(3) 0.044(3) 0.014(2) 0.006(2) -0.001(2)
C3A 0.035(3) 0.045(3) 0.051(4) 0.015(3) 0.002(2) -0.001(2)
C4A 0.038(3) 0.056(4) 0.048(4) 0.013(3) 0.011(3) -0.012(3)
C5A 0.051(3) 0.054(4) 0.039(3) 0.024(3) 0.005(3) -0.017(3)
C6A 0.040(3) 0.034(3) 0.034(3) 0.014(2) -0.003(2) -0.014(2)
C7A 0.047(3) 0.060(4) 0.070(4) 0.045(4) 0.009(3) 0.013(3)
C8A 0.133(8) 0.055(4) 0.051(4) 0.025(4) -0.013(4) 0.000(5)
C9A 0.068(4) 0.044(4) 0.083(5) 0.029(4) -0.017(4) -0.001(3)
C10A 0.044(3) 0.046(3) 0.048(3) 0.030(3) 0.000(3) -0.012(2)
C11A 0.063(4) 0.049(4) 0.094(6) 0.024(4) -0.006(4) 0.003(3)
C12A 0.131(8) 0.064(5) 0.068(5) 0.021(4) -0.046(5) 0.013(5)
C13A 0.037(3) 0.020(2) 0.034(3) 0.013(2) -0.009(2) -0.0043(19)
C14A 0.042(3) 0.018(2) 0.022(2) 0.0058(19) -0.004(2) -0.0031(19)
C15A 0.034(2) 0.017(2) 0.026(2) 0.0085(19) 0.0022(19) 0.0057(18)
C16A 0.047(3) 0.015(2) 0.023(2) 0.0053(19) 0.008(2) 0.0004(19)
C17A 0.044(3) 0.024(2) 0.033(3) 0.013(2) 0.010(2) 0.004(2)
C18A 0.052(3) 0.027(3) 0.045(3) 0.005(2) 0.003(3) -0.008(2)
C19A 0.061(4) 0.032(3) 0.045(3) 0.010(3) 0.020(3) 0.002(3)
C20A 0.036(3) 0.019(2) 0.036(3) 0.004(2) 0.014(2) -0.0017(19)
C21A 0.033(3) 0.027(3) 0.047(3) 0.008(2) 0.010(2) 0.000(2)
C22A 0.033(3) 0.038(3) 0.067(4) 0.012(3) 0.007(3) -0.001(2)
C23A 0.046(3) 0.035(3) 0.062(4) 0.008(3) 0.018(3) -0.012(3)
C24A 0.070(4) 0.029(3) 0.051(4) 0.013(3) 0.026(3) -0.010(3)
C25A 0.050(3) 0.026(3) 0.038(3) 0.010(2) 0.018(2) -0.001(2)
C26A 0.038(3) 0.041(3) 0.059(4) 0.025(3) -0.001(3) 0.001(2)
C27A 0.070(4) 0.059(4) 0.053(4) 0.024(3) 0.000(3) 0.011(3)
C28A 0.062(4) 0.039(3) 0.075(5) 0.021(3) -0.015(3) 0.007(3)
C29A 0.074(4) 0.037(3) 0.040(3) 0.020(3) 0.003(3) -0.009(3)
C30A 0.087(5) 0.060(4) 0.060(5) 0.028(4) 0.013(4) 0.016(4)
C31A 0.132(8) 0.071(5) 0.044(4) 0.025(4) 0.025(4) 0.011(5)
C32A 0.037(3) 0.051(3) 0.044(3) 0.017(3) 0.006(2) -0.010(2)
C33A 0.048(3) 0.054(4) 0.036(3) 0.023(3) 0.006(2) -0.001(3)
C34A 0.057(4) 0.036(3) 0.060(4) 0.021(3) 0.025(3) 0.014(3)
C35A 0.042(3) 0.047(3) 0.052(4) 0.019(3) -0.019(3) -0.015(3)
C36A 0.042(3) 0.029(3) 0.059(4) 0.022(3) 0.007(3) -0.005(2)
C37A 0.037(3) 0.035(3) 0.052(4) 0.006(3) 0.017(3) -0.003(2)
C38A 0.081(5) 0.033(3) 0.045(4) 0.010(3) -0.026(3) 0.010(3)
C39A 0.078(6) 0.051(3) 0.052(4) 0.034(2) 0.004(2) -0.002(2)
C40A 0.078(6) 0.051(3) 0.052(4) 0.034(2) 0.004(2) -0.002(2)
C39C 0.078(6) 0.051(3) 0.052(4) 0.034(2) 0.004(2) -0.002(2)
C40C 0.078(6) 0.051(3) 0.052(4) 0.034(2) 0.004(2) -0.002(2)
C41A 0.059(4) 0.023(3) 0.052(4) 0.007(3) -0.007(3) 0.014(2)
C42A 0.060(4) 0.024(3) 0.039(3) 0.011(2) -0.004(3) 0.010(2)
C43A 0.113(6) 0.037(3) 0.062(5) 0.030(3) 0.006(4) 0.016(4)
C44A 0.086(5) 0.061(4) 0.042(4) 0.033(3) 0.007(3) 0.015(4)
C45A 0.066(4) 0.036(3) 0.026(3) 0.015(2) 0.000(2) 0.003(3)
Ca1B 0.0332(5) 0.0172(4) 0.0315(5) 0.0099(4) 0.0061(4) -0.0006(4)
Si1B 0.0347(7) 0.0211(6) 0.0299(7) 0.0101(6) 0.0056(5) 0.0011(5)
Si2B 0.0323(7) 0.0233(6) 0.0324(8) 0.0095(6) 0.0034(6) -0.0016(5)
O1B 0.045(2) 0.0182(16) 0.034(2) 0.0056(15) 0.0057(15) -0.0018(14)
O2B 0.061(2) 0.0206(17) 0.045(2) 0.0086(16) 0.0221(18) -0.0083(16)
O3B 0.058(2) 0.0203(17) 0.038(2) 0.0144(16) 0.0077(17) -0.0058(15)
N1B 0.039(2) 0.0210(19) 0.032(2) 0.0143(18) 0.0081(17) 0.0014(16)
N2B 0.040(3) 0.022(2) 0.036(3) 0.0073(19) 0.0022(19) 0.0017(18)
N3B 0.039(2) 0.0175(18) 0.027(2) 0.0083(17) 0.0071(17) -0.0003(16)
C1B 0.042(3) 0.015(2) 0.035(3) 0.007(2) 0.007(2) 0.0034(19)
C2B 0.041(3) 0.025(2) 0.043(3) 0.014(2) 0.007(2) 0.001(2)
C3B 0.039(3) 0.038(3) 0.049(4) 0.012(3) 0.005(2) 0.000(2)
C4B 0.037(3) 0.047(3) 0.055(4) 0.012(3) -0.003(3) 0.004(3)
C5B 0.058(4) 0.036(3) 0.032(3) 0.013(2) -0.001(2) 0.010(3)
C6B 0.047(3) 0.026(3) 0.032(3) 0.013(2) 0.007(2) 0.009(2)
C7B 0.042(3) 0.035(3) 0.057(4) 0.023(3) 0.010(3) 0.000(2)
C8B 0.057(4) 0.035(3) 0.071(5) 0.024(3) 0.018(3) 0.003(3)
C9B 0.066(4) 0.046(4) 0.058(4) 0.023(3) 0.018(3) 0.006(3)
C10B 0.050(3) 0.038(3) 0.044(3) 0.023(3) 0.009(3) 0.011(2)
C11B 0.120(7) 0.056(4) 0.057(5) 0.016(4) 0.033(4) -0.013(4)
C12B 0.071(5) 0.043(4) 0.092(6) 0.021(4) 0.020(4) -0.011(3)
C13B 0.040(3) 0.022(2) 0.033(3) 0.014(2) 0.013(2) 0.006(2)
C14B 0.044(3) 0.018(2) 0.032(3) 0.005(2) 0.007(2) -0.001(2)
C15B 0.040(3) 0.016(2) 0.033(3) 0.011(2) 0.007(2) -0.0043(19)
C16B 0.051(3) 0.020(2) 0.022(3) 0.004(2) 0.006(2) 0.002(2)
C17B 0.047(3) 0.023(2) 0.031(3) 0.014(2) 0.012(2) 0.003(2)
C18B 0.057(4) 0.035(3) 0.036(3) 0.003(3) 0.003(3) 0.006(3)
C19B 0.053(3) 0.024(3) 0.054(4) 0.008(3) 0.000(3) 0.006(2)
C20B 0.039(3) 0.021(2) 0.032(3) 0.007(2) -0.001(2) 0.002(2)
C21B 0.027(2) 0.027(2) 0.041(3) 0.012(2) 0.001(2) -0.0028(19)
C22B 0.031(3) 0.032(3) 0.062(4) 0.012(3) 0.003(2) -0.001(2)
C23B 0.044(3) 0.026(3) 0.066(4) 0.006(3) -0.013(3) 0.006(2)
C24B 0.084(5) 0.029(3) 0.046(4) 0.017(3) -0.002(3) 0.018(3)
C25B 0.067(4) 0.026(3) 0.041(3) 0.014(2) 0.011(3) 0.009(3)
C26B 0.038(3) 0.039(3) 0.049(3) 0.022(3) 0.009(2) -0.001(2)
C27B 0.081(5) 0.031(3) 0.057(4) 0.017(3) 0.024(3) -0.001(3)
C28B 0.089(5) 0.054(4) 0.043(4) 0.020(3) 0.006(3) -0.012(4)
C29B 0.084(10) 0.032(5) 0.049(6) 0.019(5) 0.026(5) 0.014(5)
C30B 0.093(7) 0.051(5) 0.047(5) 0.019(4) 0.020(6) -0.002(5)
C31B 0.093(7) 0.051(5) 0.047(5) 0.019(4) 0.020(6) -0.002(5)
C29D 0.084(10) 0.032(5) 0.049(6) 0.019(5) 0.026(5) 0.014(5)
C30D 0.093(7) 0.051(5) 0.047(5) 0.019(4) 0.020(6) -0.002(5)
C31D 0.093(7) 0.051(5) 0.047(5) 0.019(4) 0.020(6) -0.002(5)
C32B 0.054(4) 0.056(4) 0.034(3) 0.024(3) 0.000(3) 0.005(3)
C33B 0.054(3) 0.033(3) 0.046(3) 0.014(3) -0.007(3) -0.010(2)
C34B 0.048(3) 0.053(4) 0.039(3) 0.012(3) 0.007(3) 0.007(3)
C35B 0.043(3) 0.030(3) 0.061(4) 0.023(3) 0.003(3) 0.004(2)
C36B 0.056(4) 0.045(3) 0.064(4) 0.018(3) 0.037(3) 0.019(3)
C37B 0.042(3) 0.042(3) 0.056(4) 0.007(3) -0.009(3) 0.005(3)
C38B 0.092(5) 0.039(3) 0.049(4) 0.009(3) 0.038(4) -0.010(3)
C39B 0.078(6) 0.051(3) 0.052(4) 0.034(2) 0.004(2) -0.002(2)
C40B 0.078(6) 0.051(3) 0.052(4) 0.034(2) 0.004(2) -0.002(2)
C39D 0.078(6) 0.051(3) 0.052(4) 0.034(2) 0.004(2) -0.002(2)
C40D 0.078(6) 0.051(3) 0.052(4) 0.034(2) 0.004(2) -0.002(2)
C41B 0.066(4) 0.025(3) 0.058(4) 0.006(3) 0.019(3) -0.017(3)
C42B 0.061(4) 0.024(3) 0.044(3) 0.010(2) 0.017(3) -0.004(2)
C43B 0.104(6) 0.028(3) 0.078(5) 0.029(3) 0.010(4) -0.003(3)
C44B 0.070(4) 0.054(4) 0.058(4) 0.032(3) 0.017(3) 0.005(3)
C45B 0.062(4) 0.030(3) 0.035(3) 0.015(2) 0.008(3) -0.001(2)

loop_
_atom_type_symbol
_atom_type_description
_atom_type_scat_dispersion_real
_atom_type_scat_dispersion_imag
_atom_type_scat_source
C C 0.0033 0.0016 'International Tables Vol C Tables 4.2.6.8 and 6.1.1.4'
H H 0.0000 0.0000 'International Tables Vol C Tables 4.2.6.8 and 6.1.1.4'
Ca Ca 0.2262 0.3064 'International Tables Vol C Tables 4.2.6.8 and 6.1.1.4'
N N 0.0061 0.0033 'International Tables Vol C Tables 4.2.6.8 and 6.1.1.4'
O O 0.0106 0.0060 'International Tables Vol C Tables 4.2.6.8 and 6.1.1.4'
Si Si 0.0817 0.0704 'International Tables Vol C Tables 4.2.6.8 and 6.1.1.4'

loop_
_geom_angle_atom_site_label_1
_geom_angle_atom_site_label_2
_geom_angle_atom_site_label_3
_geom_angle
_geom_angle_site_symmetry_1
_geom_angle_site_symmetry_3
_geom_angle_publ_flag
O1A Ca1A N3A 133.72(13) . . ?
O1A Ca1A O3A 84.11(12) . . ?
N3A Ca1A O3A 91.30(12) . . ?
O1A Ca1A O2A 80.33(13) . . ?
N3A Ca1A O2A 90.54(12) . . ?
O3A Ca1A O2A 160.10(14) . . ?
O1A Ca1A N1A 77.39(13) . . ?
N3A Ca1A N1A 148.84(14) . . ?
O3A Ca1A N1A 94.43(12) . . ?
O2A Ca1A N1A 94.19(12) . . ?
N3A Si1A C33A 114.8(2) . . ?
N3A Si1A C34A 114.6(2) . . ?
C33A Si1A C34A 105.9(3) . . ?
N3A Si1A C32A 107.8(2) . . ?
C33A Si1A C32A 107.3(3) . . ?
C34A Si1A C32A 105.8(3) . . ?
N3A Si2A C37A 107.1(2) . . ?
N3A Si2A C36A 116.1(2) . . ?
C37A Si2A C36A 106.2(3) . . ?
N3A Si2A C35A 115.8(2) . . ?
C37A Si2A C35A 107.3(3) . . ?
C36A Si2A C35A 103.6(3) . . ?
C15A O1A Ca1A 137.4(3) . . ?
C38A O2A C41A 106.8(4) . . ?
C38A O2A Ca1A 129.7(3) . . ?
C41A O2A Ca1A 122.1(3) . . ?
C42A O3A C45A 109.3(4) . . ?
C42A O3A Ca1A 127.7(3) . . ?
C45A O3A Ca1A 122.0(3) . . ?
C13A N1A C1A 119.1(4) . . ?
C13A N1A Ca1A 127.6(3) . . ?
C1A N1A Ca1A 113.4(3) . . ?
C17A N2A C20A 126.6(4) . . ?
C17A N2A H2NA 114(5) . . ?
C20A N2A H2NA 120(5) . . ?
Si2A N3A Si1A 127.7(2) . . ?
Si2A N3A Ca1A 117.1(2) . . ?
Si1A N3A Ca1A 115.12(18) . . ?
C6A C1A C2A 120.0(5) . . ?
C6A C1A N1A 119.5(4) . . ?
C2A C1A N1A 120.2(4) . . ?
C3A C2A C1A 118.8(5) . . ?
C3A C2A C7A 118.9(5) . . ?
C1A C2A C7A 122.2(5) . . ?
C4A C3A C2A 121.4(5) . . ?
C4A C3A H3A 119.3 . . ?
C2A C3A H3A 119.3 . . ?
C3A C4A C5A 119.5(5) . . ?
C3A C4A H4A 120.3 . . ?
C5A C4A H4A 120.3 . . ?
C4A C5A C6A 121.7(5) . . ?
C4A C5A H5A 119.2 . . ?
C6A C5A H5A 119.2 . . ?
C5A C6A C1A 118.5(5) . . ?
C5A C6A C10A 120.2(5) . . ?
C1A C6A C10A 121.3(5) . . ?
C9A C7A C2A 111.7(6) . . ?
C9A C7A C8A 106.7(5) . . ?
C2A C7A C8A 110.5(5) . . ?
C9A C7A H7A 109.3 . . ?
C2A C7A H7A 109.3 . . ?
C8A C7A H7A 109.3 . . ?
C7A C8A H8AA 109.5 . . ?
C7A C8A H8AB 109.5 . . ?
H8AA C8A H8AB 109.5 . . ?
C7A C8A H8AC 109.5 . . ?
H8AA C8A H8AC 109.5 . . ?
H8AB C8A H8AC 109.5 . . ?
C7A C9A H9AA 109.5 . . ?
C7A C9A H9AB 109.5 . . ?
H9AA C9A H9AB 109.5 . . ?
C7A C9A H9AC 109.5 . . ?
H9AA C9A H9AC 109.5 . . ?
H9AB C9A H9AC 109.5 . . ?
C12A C10A C11A 109.8(6) . . ?
C12A C10A C6A 112.3(5) . . ?
C11A C10A C6A 111.0(5) . . ?
C12A C10A H10A 107.8 . . ?
C11A C10A H10A 107.8 . . ?
C6A C10A H10A 107.8 . . ?
C10A C11A H11A 109.5 . . ?
C10A C11A H11B 109.5 . . ?
H11A C11A H11B 109.5 . . ?
C10A C11A H11C 109.5 . . ?
H11A C11A H11C 109.5 . . ?
H11B C11A H11C 109.5 . . ?
C10A C12A H12A 109.5 . . ?
C10A C12A H12B 109.5 . . ?
H12A C12A H12B 109.5 . . ?
C10A C12A H12C 109.5 . . ?
H12A C12A H12C 109.5 . . ?
H12B C12A H12C 109.5 . . ?
N1A C13A C14A 125.0(4) . . ?
N1A C13A C18A 120.6(5) . . ?
C14A C13A C18A 114.4(4) . . ?
C15A C14A C13A 129.0(4) . . ?
C15A C14A H14A 115.5 . . ?
C13A C14A H14A 115.5 . . ?
O1A C15A C14A 123.4(4) . . ?
O1A C15A C16A 118.3(4) . . ?
C14A C15A C16A 118.3(4) . . ?
C17A C16A C15A 125.8(4) . . ?
C17A C16A H16A 117.1 . . ?
C15A C16A H16A 117.1 . . ?
N2A C17A C16A 122.1(4) . . ?
N2A C17A C19A 117.1(5) . . ?
C16A C17A C19A 120.8(5) . . ?
C13A C18A H18A 109.5 . . ?
C13A C18A H18B 109.5 . . ?
H18A C18A H18B 109.5 . . ?
C13A C18A H18C 109.5 . . ?
H18A C18A H18C 109.5 . . ?
H18B C18A H18C 109.5 . . ?
C17A C19A H19A 109.5 . . ?
C17A C19A H19B 109.5 . . ?
H19A C19A H19B 109.5 . . ?
C17A C19A H19C 109.5 . . ?
H19A C19A H19C 109.5 . . ?
H19B C19A H19C 109.5 . . ?
C25A C20A C21A 121.6(5) . . ?
C25A C20A N2A 118.8(5) . . ?
C21A C20A N2A 119.5(4) . . ?
C22A C21A C20A 118.8(5) . . ?
C22A C21A C26A 120.4(5) . . ?
C20A C21A C26A 120.8(4) . . ?
C21A C22A C23A 119.8(6) . . ?
C21A C22A H22A 120.1 . . ?
C23A C22A H22A 120.1 . . ?
C24A C23A C22A 121.6(5) . . ?
C24A C23A H23A 119.2 . . ?
C22A C23A H23A 119.2 . . ?
C23A C24A C25A 120.5(5) . . ?
C23A C24A H24A 119.7 . . ?
C25A C24A H24A 119.7 . . ?
C20A C25A C24A 117.4(5) . . ?
C20A C25A C29A 122.2(5) . . ?
C24A C25A C29A 120.2(5) . . ?
C28A C26A C27A 110.9(5) . . ?
C28A C26A C21A 112.0(5) . . ?
C27A C26A C21A 113.7(5) . . ?
C28A C26A H26A 106.6 . . ?
C27A C26A H26A 106.6 . . ?
C21A C26A H26A 106.6 . . ?
C26A C27A H27A 109.5 . . ?
C26A C27A H27B 109.5 . . ?
H27A C27A H27B 109.5 . . ?
C26A C27A H27C 109.5 . . ?
H27A C27A H27C 109.5 . . ?
H27B C27A H27C 109.5 . . ?
C26A C28A H28A 109.5 . . ?
C26A C28A H28B 109.5 . . ?
H28A C28A H28B 109.5 . . ?
C26A C28A H28C 109.5 . . ?
H28A C28A H28C 109.5 . . ?
H28B C28A H28C 109.5 . . ?
C30A C29A C25A 110.1(5) . . ?
C30A C29A C31A 109.8(5) . . ?
C25A C29A C31A 112.7(6) . . ?
C30A C29A H29A 108.0 . . ?
C25A C29A H29A 108.0 . . ?
C31A C29A H29A 108.0 . . ?
C29A C30A H30A 109.5 . . ?
C29A C30A H30B 109.5 . . ?
H30A C30A H30B 109.5 . . ?
C29A C30A H30C 109.5 . . ?
H30A C30A H30C 109.5 . . ?
H30B C30A H30C 109.5 . . ?
C29A C31A H31A 109.5 . . ?
C29A C31A H31B 109.5 . . ?
H31A C31A H31B 109.5 . . ?
C29A C31A H31C 109.5 . . ?
H31A C31A H31C 109.5 . . ?
H31B C31A H31C 109.5 . . ?
Si1A C32A H32A 109.5 . . ?
Si1A C32A H32B 109.5 . . ?
H32A C32A H32B 109.5 . . ?
Si1A C32A H32C 109.5 . . ?
H32A C32A H32C 109.5 . . ?
H32B C32A H32C 109.5 . . ?
Si1A C33A H33A 109.5 . . ?
Si1A C33A H33B 109.5 . . ?
H33A C33A H33B 109.5 . . ?
Si1A C33A H33C 109.5 . . ?
H33A C33A H33C 109.5 . . ?
H33B C33A H33C 109.5 . . ?
Si1A C34A H34A 109.5 . . ?
Si1A C34A H34B 109.5 . . ?
H34A C34A H34B 109.5 . . ?
Si1A C34A H34C 109.5 . . ?
H34A C34A H34C 109.5 . . ?
H34B C34A H34C 109.5 . . ?
Si2A C35A H35A 109.5 . . ?
Si2A C35A H35B 109.5 . . ?
H35A C35A H35B 109.5 . . ?
Si2A C35A H35C 109.5 . . ?
H35A C35A H35C 109.5 . . ?
H35B C35A H35C 109.5 . . ?
Si2A C36A H36A 109.5 . . ?
Si2A C36A H36B 109.5 . . ?
H36A C36A H36B 109.5 . . ?
Si2A C36A H36C 109.5 . . ?
H36A C36A H36C 109.5 . . ?
H36B C36A H36C 109.5 . . ?
Si2A C37A H37A 109.5 . . ?
Si2A C37A H37B 109.5 . . ?
H37A C37A H37B 109.5 . . ?
Si2A C37A H37C 109.5 . . ?
H37A C37A H37C 109.5 . . ?
H37B C37A H37C 109.5 . . ?
C39C C38A O2A 107.6(8) . . ?
O2A C38A C39A 107.9(7) . . ?
O2A C38A H38A 110.1 . . ?
C39A C38A H38A 110.1 . . ?
O2A C38A H38B 110.1 . . ?
C39A C38A H38B 110.1 . . ?
H38A C38A H38B 108.4 . . ?
C39C C38A H38X 110.2 . . ?
O2A C38A H38X 110.2 . . ?
C39C C38A H38Y 110.2 . . ?
O2A C38A H38Y 110.2 . . ?
H38X C38A H38Y 108.5 . . ?
C38A C39A C40A 95.7(11) . . ?
C38A C39A H39A 112.6 . . ?
C40A C39A H39A 112.6 . . ?
C38A C39A H39B 112.6 . . ?
C40A C39A H39B 112.6 . . ?
H39A C39A H39B 110.1 . . ?
C41A C40A C39A 108.6(12) . . ?
C41A C40A H40A 110.0 . . ?
C39A C40A H40A 110.0 . . ?
C41A C40A H40B 110.0 . . ?
C39A C40A H40B 110.0 . . ?
H40A C40A H40B 108.3 . . ?
C38A C39C C40C 108.3(16) . . ?
C38A C39C H39C 110.0 . . ?
C40C C39C H39C 110.0 . . ?
C38A C39C H39D 110.0 . . ?
C40C C39C H39D 110.0 . . ?
H39C C39C H39D 108.4 . . ?
C39C C40C C41A 90.6(13) . . ?
C39C C40C H40C 113.5 . . ?
C41A C40C H40C 113.5 . . ?
C39C C40C H40D 113.5 . . ?
C41A C40C H40D 113.5 . . ?
H40C C40C H40D 110.8 . . ?
C40A C41A O2A 109.8(8) . . ?
O2A C41A C40C 101.2(8) . . ?
C40A C41A H41A 109.7 . . ?
O2A C41A H41A 109.7 . . ?
C40A C41A H41B 109.7 . . ?
O2A C41A H41B 109.7 . . ?
H41A C41A H41B 108.2 . . ?
O2A C41A H41X 111.5 . . ?
C40C C41A H41X 111.5 . . ?
O2A C41A H41Y 111.5 . . ?
C40C C41A H41Y 111.5 . . ?
H41X C41A H41Y 109.3 . . ?
O3A C42A C43A 105.3(5) . . ?
O3A C42A H42A 110.7 . . ?
C43A C42A H42A 110.7 . . ?
O3A C42A H42B 110.7 . . ?
C43A C42A H42B 110.7 . . ?
H42A C42A H42B 108.8 . . ?
C42A C43A C44A 103.2(5) . . ?
C42A C43A H43A 111.1 . . ?
C44A C43A H43A 111.1 . . ?
C42A C43A H43B 111.1 . . ?
C44A C43A H43B 111.1 . . ?
H43A C43A H43B 109.1 . . ?
C45A C44A C43A 101.3(5) . . ?
C45A C44A H44A 111.5 . . ?
C43A C44A H44A 111.5 . . ?
C45A C44A H44B 111.5 . . ?
C43A C44A H44B 111.5 . . ?
H44A C44A H44B 109.3 . . ?
O3A C45A C44A 105.8(4) . . ?
O3A C45A H45A 110.6 . . ?
C44A C45A H45A 110.6 . . ?
O3A C45A H45B 110.6 . . ?
C44A C45A H45B 110.6 . . ?
H45A C45A H45B 108.7 . . ?
O1B Ca1B N3B 133.37(14) . . ?
O1B Ca1B O3B 84.23(13) . . ?
N3B Ca1B O3B 91.64(13) . . ?
O1B Ca1B O2B 80.28(13) . . ?
N3B Ca1B O2B 90.44(13) . . ?
O3B Ca1B O2B 160.50(15) . . ?
O1B Ca1B N1B 77.53(13) . . ?
N3B Ca1B N1B 149.07(14) . . ?
O3B Ca1B N1B 93.65(13) . . ?
O2B Ca1B N1B 94.49(13) . . ?
N3B Si1B C33B 114.7(2) . . ?
N3B Si1B C32B 114.3(2) . . ?
C33B Si1B C32B 105.9(3) . . ?
N3B Si1B C34B 108.9(2) . . ?
C33B Si1B C34B 105.6(3) . . ?
C32B Si1B C34B 106.8(3) . . ?
N3B Si2B C36B 115.7(3) . . ?
N3B Si2B C35B 116.0(2) . . ?
C36B Si2B C35B 103.4(3) . . ?
N3B Si2B C37B 107.5(2) . . ?
C36B Si2B C37B 107.8(3) . . ?
C35B Si2B C37B 105.8(3) . . ?
C15B O1B Ca1B 137.7(3) . . ?
C38B O2B C41B 107.3(4) . . ?
C38B O2B Ca1B 129.9(3) . . ?
C41B O2B Ca1B 121.7(3) . . ?
C45B O3B C42B 109.4(4) . . ?
C45B O3B Ca1B 121.6(3) . . ?
C42B O3B Ca1B 127.4(3) . . ?
C13B N1B C1B 119.6(4) . . ?
C13B N1B Ca1B 126.7(3) . . ?
C1B N1B Ca1B 113.6(3) . . ?
C17B N2B C20B 127.0(5) . . ?
C17B N2B H2NB 115(6) . . ?
C20B N2B H2NB 118(6) . . ?
Si2B N3B Si1B 128.2(2) . . ?
Si2B N3B Ca1B 117.0(2) . . ?
Si1B N3B Ca1B 114.8(2) . . ?
C6B C1B C2B 120.0(5) . . ?
C6B C1B N1B 119.9(4) . . ?
C2B C1B N1B 119.9(4) . . ?
C3B C2B C1B 118.2(5) . . ?
C3B C2B C7B 119.3(5) . . ?
C1B C2B C7B 122.6(5) . . ?
C4B C3B C2B 121.9(5) . . ?
C4B C3B H3B 119.1 . . ?
C2B C3B H3B 119.1 . . ?
C3B C4B C5B 119.8(5) . . ?
C3B C4B H4B 120.1 . . ?
C5B C4B H4B 120.1 . . ?
C4B C5B C6B 121.4(5) . . ?
C4B C5B H5B 119.3 . . ?
C6B C5B H5B 119.3 . . ?
C1B C6B C5B 118.6(5) . . ?
C1B C6B C10B 120.9(5) . . ?
C5B C6B C10B 120.4(5) . . ?
C2B C7B C8B 112.1(5) . . ?
C2B C7B C9B 112.5(5) . . ?
C8B C7B C9B 107.9(5) . . ?
C2B C7B H7B 108.1 . . ?
C8B C7B H7B 108.1 . . ?
C9B C7B H7B 108.1 . . ?
C7B C8B H8BA 109.5 . . ?
C7B C8B H8BB 109.5 . . ?
H8BA C8B H8BB 109.5 . . ?
C7B C8B H8BC 109.5 . . ?
H8BA C8B H8BC 109.5 . . ?
H8BB C8B H8BC 109.5 . . ?
C7B C9B H9BA 109.5 . . ?
C7B C9B H9BB 109.5 . . ?
H9BA C9B H9BB 109.5 . . ?
C7B C9B H9BC 109.5 . . ?
H9BA C9B H9BC 109.5 . . ?
H9BB C9B H9BC 109.5 . . ?
C11B C10B C12B 108.5(5) . . ?
C11B C10B C6B 113.1(5) . . ?
C12B C10B C6B 110.6(5) . . ?
C11B C10B H10B 108.2 . . ?
C12B C10B H10B 108.2 . . ?
C6B C10B H10B 108.2 . . ?
C10B C11B H11D 109.5 . . ?
C10B C11B H11E 109.5 . . ?
H11D C11B H11E 109.5 . . ?
C10B C11B H11F 109.5 . . ?
H11D C11B H11F 109.5 . . ?
H11E C11B H11F 109.5 . . ?
C10B C12B H12D 109.5 . . ?
C10B C12B H12E 109.5 . . ?
H12D C12B H12E 109.5 . . ?
C10B C12B H12F 109.5 . . ?
H12D C12B H12F 109.5 . . ?
H12E C12B H12F 109.5 . . ?
N1B C13B C14B 125.0(4) . . ?
N1B C13B C19B 119.8(5) . . ?
C14B C13B C19B 115.2(4) . . ?
C15B C14B C13B 129.3(5) . . ?
C15B C14B H14B 115.4 . . ?
C13B C14B H14B 115.4 . . ?
O1B C15B C14B 123.5(5) . . ?
O1B C15B C16B 118.5(4) . . ?
C14B C15B C16B 118.0(4) . . ?
C17B C16B C15B 125.8(5) . . ?
C17B C16B H16B 117.1 . . ?
C15B C16B H16B 117.1 . . ?
N2B C17B C16B 122.5(5) . . ?
N2B C17B C18B 117.1(5) . . ?
C16B C17B C18B 120.4(5) . . ?
C17B C18B H18D 109.5 . . ?
C17B C18B H18E 109.5 . . ?
H18D C18B H18E 109.5 . . ?
C17B C18B H18F 109.5 . . ?
H18D C18B H18F 109.5 . . ?
H18E C18B H18F 109.5 . . ?
C13B C19B H19D 109.5 . . ?
C13B C19B H19E 109.5 . . ?
H19D C19B H19E 109.5 . . ?
C13B C19B H19F 109.5 . . ?
H19D C19B H19F 109.5 . . ?
H19E C19B H19F 109.5 . . ?
C21B C20B C25B 120.6(5) . . ?
C21B C20B N2B 119.5(4) . . ?
C25B C20B N2B 119.8(5) . . ?
C22B C21B C20B 118.2(5) . . ?
C22B C21B C26B 121.4(5) . . ?
C20B C21B C26B 120.3(4) . . ?
C23B C22B C21B 121.2(6) . . ?
C23B C22B H22B 119.4 . . ?
C21B C22B H22B 119.4 . . ?
C24B C23B C22B 120.3(5) . . ?
C24B C23B H23B 119.9 . . ?
C22B C23B H23B 119.9 . . ?
C23B C24B C25B 121.2(5) . . ?
C23B C24B H24B 119.4 . . ?
C25B C24B H24B 119.4 . . ?
C24B C25B C20B 118.4(5) . . ?
C24B C25B C29D 115.4(11) . . ?
C20B C25B C29D 125.6(11) . . ?
C24B C25B C29B 122.5(9) . . ?
C20B C25B C29B 117.5(9) . . ?
C21B C26B C27B 111.3(5) . . ?
C21B C26B C28B 113.3(5) . . ?
C27B C26B C28B 110.0(5) . . ?
C21B C26B H26B 107.3 . . ?
C27B C26B H26B 107.3 . . ?
C28B C26B H26B 107.3 . . ?
C26B C27B H27D 109.5 . . ?
C26B C27B H27E 109.5 . . ?
H27D C27B H27E 109.5 . . ?
C26B C27B H27F 109.5 . . ?
H27D C27B H27F 109.5 . . ?
H27E C27B H27F 109.5 . . ?
C26B C28B H28D 109.5 . . ?
C26B C28B H28E 109.5 . . ?
H28D C28B H28E 109.5 . . ?
C26B C28B H28F 109.5 . . ?
H28D C28B H28F 109.5 . . ?
H28E C28B H28F 109.5 . . ?
C25B C29B C31B 108.5(12) . . ?
C25B C29B C30B 113.0(13) . . ?
C31B C29B C30B 110.3(12) . . ?
C25B C29B H29B 108.3 . . ?
C31B C29B H29B 108.3 . . ?
C30B C29B H29B 108.3 . . ?
C29B C30B H30D 109.5 . . ?
C29B C30B H30E 109.5 . . ?
H30D C30B H30E 109.5 . . ?
C29B C30B H30F 109.5 . . ?
H30D C30B H30F 109.5 . . ?
H30E C30B H30F 109.5 . . ?
C29B C31B H31D 109.5 . . ?
C29B C31B H31E 109.5 . . ?
H31D C31B H31E 109.5 . . ?
C29B C31B H31F 109.5 . . ?
H31D C31B H31F 109.5 . . ?
H31E C31B H31F 109.5 . . ?
C30D C29D C25B 105.4(14) . . ?
C30D C29D C31D 112.5(14) . . ?
C25B C29D C31D 117.2(17) . . ?
C30D C29D H29D 107.1 . . ?
C25B C29D H29D 107.1 . . ?
C31D C29D H29D 107.1 . . ?
C29D C30D H30G 109.5 . . ?
C29D C30D H30H 109.5 . . ?
H30G C30D H30H 109.5 . . ?
C29D C30D H30I 109.5 . . ?
H30G C30D H30I 109.5 . . ?
H30H C30D H30I 109.5 . . ?
C29D C31D H31G 109.5 . . ?
C29D C31D H31H 109.5 . . ?
H31G C31D H31H 109.5 . . ?
C29D C31D H31I 109.5 . . ?
H31G C31D H31I 109.5 . . ?
H31H C31D H31I 109.5 . . ?
Si1B C32B H32D 109.5 . . ?
Si1B C32B H32E 109.5 . . ?
H32D C32B H32E 109.5 . . ?
Si1B C32B H32F 109.5 . . ?
H32D C32B H32F 109.5 . . ?
H32E C32B H32F 109.5 . . ?
Si1B C33B H33D 109.5 . . ?
Si1B C33B H33E 109.5 . . ?
H33D C33B H33E 109.5 . . ?
Si1B C33B H33F 109.5 . . ?
H33D C33B H33F 109.5 . . ?
H33E C33B H33F 109.5 . . ?
Si1B C34B H34D 109.5 . . ?
Si1B C34B H34E 109.5 . . ?
H34D C34B H34E 109.5 . . ?
Si1B C34B H34F 109.5 . . ?
H34D C34B H34F 109.5 . . ?
H34E C34B H34F 109.5 . . ?
Si2B C35B H35D 109.5 . . ?
Si2B C35B H35E 109.5 . . ?
H35D C35B H35E 109.5 . . ?
Si2B C35B H35F 109.5 . . ?
H35D C35B H35F 109.5 . . ?
H35E C35B H35F 109.5 . . ?
Si2B C36B H36D 109.5 . . ?
Si2B C36B H36E 109.5 . . ?
H36D C36B H36E 109.5 . . ?
Si2B C36B H36F 109.5 . . ?
H36D C36B H36F 109.5 . . ?
H36E C36B H36F 109.5 . . ?
Si2B C37B H37D 109.5 . . ?
Si2B C37B H37E 109.5 . . ?
H37D C37B H37E 109.5 . . ?
Si2B C37B H37F 109.5 . . ?
H37D C37B H37F 109.5 . . ?
H37E C37B H37F 109.5 . . ?
C39B C38B O2B 108.1(8) . . ?
O2B C38B C39D 107.3(7) . . ?
C39B C38B H38C 110.1 . . ?
O2B C38B H38C 110.1 . . ?
C39B C38B H38D 110.1 . . ?
O2B C38B H38D 110.1 . . ?
H38C C38B H38D 108.4 . . ?
O2B C38B H38E 110.3 . . ?
C39D C38B H38E 110.3 . . ?
O2B C38B H38F 110.3 . . ?
C39D C38B H38F 110.3 . . ?
H38E C38B H38F 108.5 . . ?
C38B C39B C40B 104.6(16) . . ?
C38B C39B H39E 110.8 . . ?
C40B C39B H39E 110.8 . . ?
C38B C39B H39F 110.8 . . ?
C40B C39B H39F 110.8 . . ?
H39E C39B H39F 108.9 . . ?
C39B C40B C41B 89.2(12) . . ?
C39B C40B H40E 113.8 . . ?
C41B C40B H40E 113.8 . . ?
C39B C40B H40F 113.8 . . ?
C41B C40B H40F 113.8 . . ?
H40E C40B H40F 111.0 . . ?
C38B C39D C40D 98.0(11) . . ?
C38B C39D H39G 112.2 . . ?
C40D C39D H39G 112.2 . . ?
C38B C39D H39H 112.2 . . ?
C40D C39D H39H 112.2 . . ?
H39G C39D H39H 109.8 . . ?
C41B C40D C39D 108.3(11) . . ?
C41B C40D H40G 110.0 . . ?
C39D C40D H40G 110.0 . . ?
C41B C40D H40H 110.0 . . ?
C39D C40D H40H 110.0 . . ?
H40G C40D H40H 108.4 . . ?
C40D C41B O2B 108.5(7) . . ?
O2B C41B C40B 101.2(8) . . ?
O2B C41B H41C 111.5 . . ?
C40B C41B H41C 111.5 . . ?
O2B C41B H41D 111.5 . . ?
C40B C41B H41D 111.5 . . ?
H41C C41B H41D 109.3 . . ?
C40D C41B H41E 110.0 . . ?
O2B C41B H41E 110.0 . . ?
C40D C41B H41F 110.0 . . ?
O2B C41B H41F 110.0 . . ?
H41E C41B H41F 108.4 . . ?
O3B C42B C43B 105.3(5) . . ?
O3B C42B H42C 110.7 . . ?
C43B C42B H42C 110.7 . . ?
O3B C42B H42D 110.7 . . ?
C43B C42B H42D 110.7 . . ?
H42C C42B H42D 108.8 . . ?
C42B C43B C44B 103.5(5) . . ?
C42B C43B H43C 111.1 . . ?
C44B C43B H43C 111.1 . . ?
C42B C43B H43D 111.1 . . ?
C44B C43B H43D 111.1 . . ?
H43C C43B H43D 109.0 . . ?
C43B C44B C45B 101.8(5) . . ?
C43B C44B H44C 111.4 . . ?
C45B C44B H44C 111.4 . . ?
C43B C44B H44D 111.4 . . ?
C45B C44B H44D 111.4 . . ?
H44C C44B H44D 109.3 . . ?
O3B C45B C44B 106.0(5) . . ?
O3B C45B H45C 110.5 . . ?
C44B C45B H45C 110.5 . . ?
O3B C45B H45D 110.5 . . ?
C44B C45B H45D 110.5 . . ?
H45C C45B H45D 108.7 . . ?

loop_
_geom_bond_atom_site_label_1
_geom_bond_atom_site_label_2
_geom_bond_distance
_geom_bond_site_symmetry_2
_geom_bond_publ_flag
Ca1A O1A 2.225(3) . ?
Ca1A N3A 2.345(4) . ?
Ca1A O3A 2.386(3) . ?
Ca1A O2A 2.417(3) . ?
Ca1A N1A 2.472(4) . ?
Si1A N3A 1.695(4) . ?
Si1A C33A 1.874(5) . ?
Si1A C34A 1.876(6) . ?
Si1A C32A 1.879(5) . ?
Si2A N3A 1.678(4) . ?
Si2A C37A 1.876(5) . ?
Si2A C36A 1.881(5) . ?
Si2A C35A 1.885(5) . ?
O1A C15A 1.302(5) . ?
O2A C38A 1.432(6) . ?
O2A C41A 1.446(6) . ?
O3A C42A 1.452(6) . ?
O3A C45A 1.452(6) . ?
N1A C13A 1.327(6) . ?
N1A C1A 1.438(6) . ?
N2A C17A 1.353(6) . ?
N2A C20A 1.432(6) . ?
N2A H2NA 0.79(6) . ?
C1A C6A 1.407(7) . ?
C1A C2A 1.410(7) . ?
C2A C3A 1.391(8) . ?
C2A C7A 1.522(8) . ?
C3A C4A 1.370(8) . ?
C3A H3A 0.9500 . ?
C4A C5A 1.381(9) . ?
C4A H4A 0.9500 . ?
C5A C6A 1.391(8) . ?
C5A H5A 0.9500 . ?
C6A C10A 1.525(8) . ?
C7A C9A 1.508(9) . ?
C7A C8A 1.584(10) . ?
C7A H7A 1.0000 . ?
C8A H8AA 0.9800 . ?
C8A H8AB 0.9800 . ?
C8A H8AC 0.9800 . ?
C9A H9AA 0.9800 . ?
C9A H9AB 0.9800 . ?
C9A H9AC 0.9800 . ?
C10A C12A 1.509(9) . ?
C10A C11A 1.514(9) . ?
C10A H10A 1.0000 . ?
C11A H11A 0.9800 . ?
C11A H11B 0.9800 . ?
C11A H11C 0.9800 . ?
C12A H12A 0.9800 . ?
C12A H12B 0.9800 . ?
C12A H12C 0.9800 . ?
C13A C14A 1.414(7) . ?
C13A C18A 1.516(7) . ?
C14A C15A 1.407(6) . ?
C14A H14A 0.9500 . ?
C15A C16A 1.436(7) . ?
C16A C17A 1.374(7) . ?
C16A H16A 0.9500 . ?
C17A C19A 1.513(7) . ?
C18A H18A 0.9800 . ?
C18A H18B 0.9800 . ?
C18A H18C 0.9800 . ?
C19A H19A 0.9800 . ?
C19A H19B 0.9800 . ?
C19A H19C 0.9800 . ?
C20A C25A 1.400(7) . ?
C20A C21A 1.401(8) . ?
C21A C22A 1.385(7) . ?
C21A C26A 1.533(8) . ?
C22A C23A 1.386(9) . ?
C22A H22A 0.9500 . ?
C23A C24A 1.359(9) . ?
C23A H23A 0.9500 . ?
C24A C25A 1.413(8) . ?
C24A H24A 0.9500 . ?
C25A C29A 1.512(9) . ?
C26A C28A 1.507(8) . ?
C26A C27A 1.520(9) . ?
C26A H26A 1.0000 . ?
C27A H27A 0.9800 . ?
C27A H27B 0.9800 . ?
C27A H27C 0.9800 . ?
C28A H28A 0.9800 . ?
C28A H28B 0.9800 . ?
C28A H28C 0.9800 . ?
C29A C30A 1.515(9) . ?
C29A C31A 1.537(9) . ?
C29A H29A 1.0000 . ?
C30A H30A 0.9800 . ?
C30A H30B 0.9800 . ?
C30A H30C 0.9800 . ?
C31A H31A 0.9800 . ?
C31A H31B 0.9800 . ?
C31A H31C 0.9800 . ?
C32A H32A 0.9800 . ?
C32A H32B 0.9800 . ?
C32A H32C 0.9800 . ?
C33A H33A 0.9800 . ?
C33A H33B 0.9800 . ?
C33A H33C 0.9800 . ?
C34A H34A 0.9800 . ?
C34A H34B 0.9800 . ?
C34A H34C 0.9800 . ?
C35A H35A 0.9800 . ?
C35A H35B 0.9800 . ?
C35A H35C 0.9800 . ?
C36A H36A 0.9800 . ?
C36A H36B 0.9800 . ?
C36A H36C 0.9800 . ?
C37A H37A 0.9800 . ?
C37A H37B 0.9800 . ?
C37A H37C 0.9800 . ?
C38A C39C 1.366(18) . ?
C38A C39A 1.558(15) . ?
C38A H38A 0.9900 . ?
C38A H38B 0.9900 . ?
C38A H38X 0.9900 . ?
C38A H38Y 0.9900 . ?
C39A C40A 1.64(2) . ?
C39A H39A 0.9900 . ?
C39A H39B 0.9900 . ?
C40A C41A 1.395(17) . ?
C40A H40A 0.9900 . ?
C40A H40B 0.9900 . ?
C39C C40C 1.58(3) . ?
C39C H39C 0.9900 . ?
C39C H39D 0.9900 . ?
C40C C41A 1.623(19) . ?
C40C H40C 0.9900 . ?
C40C H40D 0.9900 . ?
C41A H41A 0.9900 . ?
C41A H41B 0.9900 . ?
C41A H41X 0.9900 . ?
C41A H41Y 0.9900 . ?
C42A C43A 1.480(8) . ?
C42A H42A 0.9900 . ?
C42A H42B 0.9900 . ?
C43A C44A 1.529(9) . ?
C43A H43A 0.9900 . ?
C43A H43B 0.9900 . ?
C44A C45A 1.523(8) . ?
C44A H44A 0.9900 . ?
C44A H44B 0.9900 . ?
C45A H45A 0.9900 . ?
C45A H45B 0.9900 . ?
Ca1B O1B 2.223(4) . ?
Ca1B N3B 2.358(4) . ?
Ca1B O3B 2.387(3) . ?
Ca1B O2B 2.411(3) . ?
Ca1B N1B 2.481(4) . ?
Si1B N3B 1.685(4) . ?
Si1B C33B 1.869(5) . ?
Si1B C32B 1.871(6) . ?
Si1B C34B 1.887(6) . ?
Si2B N3B 1.679(4) . ?
Si2B C36B 1.869(6) . ?
Si2B C35B 1.879(5) . ?
Si2B C37B 1.896(6) . ?
O1B C15B 1.290(6) . ?
O2B C38B 1.436(7) . ?
O2B C41B 1.446(6) . ?
O3B C45B 1.436(6) . ?
O3B C42B 1.451(6) . ?
N1B C13B 1.335(6) . ?
N1B C1B 1.438(7) . ?
N2B C17B 1.350(7) . ?
N2B C20B 1.420(7) . ?
N2B H2NB 0.70(6) . ?
C1B C6B 1.390(7) . ?
C1B C2B 1.434(7) . ?
C2B C3B 1.392(8) . ?
C2B C7B 1.509(8) . ?
C3B C4B 1.362(8) . ?
C3B H3B 0.9500 . ?
C4B C5B 1.375(8) . ?
C4B H4B 0.9500 . ?
C5B C6B 1.406(8) . ?
C5B H5B 0.9500 . ?
C6B C10B 1.522(8) . ?
C7B C8B 1.529(8) . ?
C7B C9B 1.540(8) . ?
C7B H7B 1.0000 . ?
C8B H8BA 0.9800 . ?
C8B H8BB 0.9800 . ?
C8B H8BC 0.9800 . ?
C9B H9BA 0.9800 . ?
C9B H9BB 0.9800 . ?
C9B H9BC 0.9800 . ?
C10B C11B 1.513(9) . ?
C10B C12B 1.518(8) . ?
C10B H10B 1.0000 . ?
C11B H11D 0.9800 . ?
C11B H11E 0.9800 . ?
C11B H11F 0.9800 . ?
C12B H12D 0.9800 . ?
C12B H12E 0.9800 . ?
C12B H12F 0.9800 . ?
C13B C14B 1.416(7) . ?
C13B C19B 1.530(7) . ?
C14B C15B 1.401(7) . ?
C14B H14B 0.9500 . ?
C15B C16B 1.454(7) . ?
C16B C17B 1.367(7) . ?
C16B H16B 0.9500 . ?
C17B C18B 1.506(8) . ?
C18B H18D 0.9800 . ?
C18B H18E 0.9800 . ?
C18B H18F 0.9800 . ?
C19B H19D 0.9800 . ?
C19B H19E 0.9800 . ?
C19B H19F 0.9800 . ?
C20B C21B 1.403(7) . ?
C20B C25B 1.403(7) . ?
C21B C22B 1.394(7) . ?
C21B C26B 1.511(7) . ?
C22B C23B 1.375(8) . ?
C22B H22B 0.9500 . ?
C23B C24B 1.360(9) . ?
C23B H23B 0.9500 . ?
C24B C25B 1.397(8) . ?
C24B H24B 0.9500 . ?
C25B C29D 1.47(2) . ?
C25B C29B 1.58(2) . ?
C26B C27B 1.517(8) . ?
C26B C28B 1.524(8) . ?
C26B H26B 1.0000 . ?
C27B H27D 0.9800 . ?
C27B H27E 0.9800 . ?
C27B H27F 0.9800 . ?
C28B H28D 0.9800 . ?
C28B H28E 0.9800 . ?
C28B H28F 0.9800 . ?
C29B C31B 1.56(2) . ?
C29B C30B 1.530(19) . ?
C29B H29B 1.0000 . ?
C30B H30D 0.9800 . ?
C30B H30E 0.9800 . ?
C30B H30F 0.9800 . ?
C31B H31D 0.9800 . ?
C31B H31E 0.9800 . ?
C31B H31F 0.9800 . ?
C29D C30D 1.57(2) . ?
C29D C31D 1.53(2) . ?
C29D H29D 1.0000 . ?
C30D H30G 0.9800 . ?
C30D H30H 0.9800 . ?
C30D H30I 0.9800 . ?
C31D H31G 0.9800 . ?
C31D H31H 0.9800 . ?
C31D H31I 0.9800 . ?
C32B H32D 0.9800 . ?
C32B H32E 0.9800 . ?
C32B H32F 0.9800 . ?
C33B H33D 0.9800 . ?
C33B H33E 0.9800 . ?
C33B H33F 0.9800 . ?
C34B H34D 0.9800 . ?
C34B H34E 0.9800 . ?
C34B H34F 0.9800 . ?
C35B H35D 0.9800 . ?
C35B H35E 0.9800 . ?
C35B H35F 0.9800 . ?
C36B H36D 0.9800 . ?
C36B H36E 0.9800 . ?
C36B H36F 0.9800 . ?
C37B H37D 0.9800 . ?
C37B H37E 0.9800 . ?
C37B H37F 0.9800 . ?
C38B C39B 1.380(18) . ?
C38B C39D 1.520(14) . ?
C38B H38C 0.9900 . ?
C38B H38D 0.9900 . ?
C38B H38E 0.9900 . ?
C38B H38F 0.9900 . ?
C39B C40B 1.64(3) . ?
C39B H39E 0.9900 . ?
C39B H39F 0.9900 . ?
C40B C41B 1.635(19) . ?
C40B H40E 0.9900 . ?
C40B H40F 0.9900 . ?
C39D C40D 1.60(2) . ?
C39D H39G 0.9900 . ?
C39D H39H 0.9900 . ?
C40D C41B 1.412(16) . ?
C40D H40G 0.9900 . ?
C40D H40H 0.9900 . ?
C41B H41C 0.9900 . ?
C41B H41D 0.9900 . ?
C41B H41E 0.9900 . ?
C41B H41F 0.9900 . ?
C42B C43B 1.475(9) . ?
C42B H42C 0.9900 . ?
C42B H42D 0.9900 . ?
C43B C44B 1.511(9) . ?
C43B H43C 0.9900 . ?
C43B H43D 0.9900 . ?
C44B C45B 1.521(8) . ?
C44B H44C 0.9900 . ?
C44B H44D 0.9900 . ?
C45B H45C 0.9900 . ?
C45B H45D 0.9900 . ?
